data_4340894
loop_
_publ_author_name
'Sirianni, Eric R.'
'Yap, Glenn P. A.'
'Theopold, Klaus H.'

_publ_section_title
;
 Ferrocenyl-Substituted Tris(pyrazolyl)borates-A New Ligand Type Combining
 Redox Activity with Resistance to Hydrogen Atom Abstraction.
;
_journal_issue 17
_journal_name_full 'Inorganic chemistry'
_journal_page_first 9424
_journal_page_last 9430
_journal_paper_doi 10.1021/ic5015658
_journal_volume 53
_journal_year 2014
_chemical_formula_sum 'C42 H40 B Fe3 N6 Tl'
_chemical_formula_weight 1011.53
_chemical_name_systematic
; 
 ? 
;
_space_group_crystal_system triclinic
_space_group_IT_number 2
_space_group_name_Hall '-P 1'
_space_group_name_H-M_alt 'P -1'
_symmetry_space_group_name_Hall '-P 1'
_symmetry_space_group_name_H-M 'P -1'
_atom_sites_solution_hydrogens mixed
_atom_sites_solution_primary direct
_atom_sites_solution_secondary difmap
_audit_creation_method SHELXL-2013
_cell_angle_alpha 108.3310(10)
_cell_angle_beta 106.4350(10)
_cell_angle_gamma 109.8410(10)
_cell_formula_units_Z 2
_cell_length_a 13.0542(7)
_cell_length_b 13.1951(7)
_cell_length_c 13.3690(7)
_cell_measurement_reflns_used 6542
_cell_measurement_temperature 200(2)
_cell_measurement_theta_max 27.48
_cell_measurement_theta_min 2.63
_cell_volume 1850.07(17)
_computing_cell_refinement 'Bruker SAINT'
_computing_data_collection 'Bruker APEX2'
_computing_data_reduction 'Bruker SAINT'
_computing_molecular_graphics 'Bruker SHELXTL'
_computing_publication_material 'Bruker SHELXTL'
_computing_structure_refinement 'SHELXL-2013 (Sheldrick, 2013)'
_computing_structure_solution 'SHELXS-97 (Sheldrick, 2008)'
_diffrn_ambient_temperature 200(2)
_diffrn_detector_area_resol_mean 8.33
_diffrn_measured_fraction_theta_full 1.000
_diffrn_measured_fraction_theta_max 0.998
_diffrn_measurement_device_type 'Bruker APEX-II CCD'
_diffrn_measurement_method '\f and \w scans'
_diffrn_radiation_type MoK\a
_diffrn_radiation_wavelength 0.71073
_diffrn_reflns_av_R_equivalents 0.0354
_diffrn_reflns_av_unetI/netI 0.0419
_diffrn_reflns_Laue_measured_fraction_full 1.000
_diffrn_reflns_Laue_measured_fraction_max 0.998
_diffrn_reflns_limit_h_max 16
_diffrn_reflns_limit_h_min -16
_diffrn_reflns_limit_k_max 17
_diffrn_reflns_limit_k_min -17
_diffrn_reflns_limit_l_max 17
_diffrn_reflns_limit_l_min -17
_diffrn_reflns_number 24505
_diffrn_reflns_point_group_measured_fraction_full 1.000
_diffrn_reflns_point_group_measured_fraction_max 0.998
_diffrn_reflns_theta_full 25.000
_diffrn_reflns_theta_max 27.511
_diffrn_reflns_theta_min 1.783
_exptl_absorpt_coefficient_mu 5.535
_exptl_absorpt_correction_T_max 0.7324
_exptl_absorpt_correction_T_min 0.4408
_exptl_absorpt_correction_type multi-scan
_exptl_absorpt_process_details 'APEX2 (Bruker, 2007)'
_exptl_crystal_colour yellow
_exptl_crystal_density_diffrn 1.816
_exptl_crystal_density_method 'not measured'
_exptl_crystal_description block
_exptl_crystal_F_000 996
_exptl_crystal_size_max 0.177
_exptl_crystal_size_mid 0.137
_exptl_crystal_size_min 0.060
_refine_diff_density_max 1.337
_refine_diff_density_min -0.428
_refine_diff_density_rms 0.109
_refine_ls_extinction_method none
_refine_ls_goodness_of_fit_ref 1.012
_refine_ls_hydrogen_treatment mixed
_refine_ls_matrix_type full
_refine_ls_number_parameters 484
_refine_ls_number_reflns 8491
_refine_ls_number_restraints 0
_refine_ls_restrained_S_all 1.012
_refine_ls_R_factor_all 0.0367
_refine_ls_R_factor_gt 0.0289
_refine_ls_shift/su_max 0.001
_refine_ls_shift/su_mean 0.000
_refine_ls_structure_factor_coef Fsqd
_refine_ls_weighting_details 'w=1/[\s^2^(Fo^2^)+(0.0301P)^2^+0.2560P] where P=(Fo^2^+2Fc^2^)/3'
_refine_ls_weighting_scheme calc
_refine_ls_wR_factor_gt 0.0599
_refine_ls_wR_factor_ref 0.0639
_reflns_Friedel_coverage 0.000
_reflns_number_gt 7471
_reflns_number_total 8491
_reflns_threshold_expression 'I > 2\s(I)'
_cod_data_source_file ic5015658_si_002.cif
_cod_data_source_block kla0243
_cod_depositor_comments 'Adding full bibliography for 4340887--4340894.cif.'
_cod_database_code 4340894
_shelx_space_group_comment
; 
The symmetry employed for this shelxl refinement is uniquely defined 
by the following loop, which should always be used as a source of 
symmetry information in preference to the above space-group names. 
They are only intended as comments. 
;
_shelx_estimated_absorpt_t_min 0.441
_shelx_estimated_absorpt_t_max 0.732
_shelxl_version_number 2013-4

loop_
_space_group_symop_operation_xyz
'x, y, z'
'-x, -y, -z'

loop_
_atom_site_label
_atom_site_type_symbol
_atom_site_fract_x
_atom_site_fract_y
_atom_site_fract_z
_atom_site_U_iso_or_equiv
_atom_site_adp_type
_atom_site_occupancy
_atom_site_site_symmetry_order
_atom_site_calc_flag
_atom_site_refinement_flags_posn
_atom_site_refinement_flags_adp
Tl Tl 0.05853(2) 0.19372(2) 0.37869(2) 0.02316(5) Uani 1 1 d . .
B1 B 0.2332(4) 0.4348(4) 0.3327(4) 0.0232(8) Uani 1 1 d . .
H1B H 0.293(3) 0.516(3) 0.326(3) 0.028 Uiso 1 1 d . U
Fe1 Fe 0.30716(5) 0.05263(5) 0.48750(5) 0.02569(12) Uani 1 1 d . .
Fe2 Fe 0.23040(4) 0.51747(4) 0.83513(4) 0.02226(11) Uani 1 1 d . .
Fe3 Fe -0.24437(4) -0.06335(4) 0.04780(5) 0.02435(12) Uani 1 1 d . .
N1 N 0.2517(3) 0.2526(2) 0.3460(3) 0.0208(6) Uani 1 1 d . .
N2 N 0.3028(2) 0.3620(2) 0.3459(2) 0.0206(6) Uani 1 1 d . .
N3 N 0.1773(3) 0.4213(2) 0.4981(2) 0.0218(6) Uani 1 1 d . .
N4 N 0.2142(3) 0.4878(2) 0.4421(3) 0.0215(6) Uani 1 1 d . .
N5 N 0.0154(3) 0.2640(2) 0.2213(2) 0.0210(6) Uani 1 1 d . .
N6 N 0.1095(3) 0.3545(2) 0.2238(2) 0.0209(6) Uani 1 1 d . .
C1 C 0.3330(3) 0.2116(3) 0.3521(3) 0.0202(7) Uani 1 1 d . .
C2 C 0.4366(3) 0.2939(3) 0.3550(3) 0.0232(7) Uani 1 1 d . .
H2A H 0.5073 0.2864 0.3586 0.028 Uiso 1 1 calc R U
C3 C 0.4148(3) 0.3880(3) 0.3514(3) 0.0225(7) Uani 1 1 d . .
C4 C 0.2144(4) 0.0906(4) 0.5815(4) 0.0406(10) Uani 1 1 d . .
H4A H 0.1292 0.0767 0.5483 0.049 Uiso 1 1 calc R U
C5 C 0.3188(4) 0.1966(4) 0.6150(4) 0.0415(10) Uani 1 1 d . .
H5A H 0.3204 0.2710 0.6098 0.050 Uiso 1 1 calc R U
C6 C 0.4215(5) 0.1798(5) 0.6577(4) 0.0505(12) Uani 1 1 d . .
H6A H 0.5079 0.2401 0.6877 0.061 Uiso 1 1 calc R U
C7 C 0.3795(5) 0.0628(5) 0.6498(4) 0.0533(13) Uani 1 1 d . .
H7A H 0.4312 0.0253 0.6729 0.064 Uiso 1 1 calc R U
C8 C 0.2511(5) 0.0064(5) 0.6020(5) 0.0506(13) Uani 1 1 d . .
H8A H 0.1966 -0.0769 0.5866 0.061 Uiso 1 1 calc R U
C9 C 0.4021(3) 0.0616(3) 0.3890(3) 0.0241(8) Uani 1 1 d . .
H9A H 0.4911 0.1138 0.4199 0.029 Uiso 1 1 calc R U
C10 C 0.3462(3) -0.0579(3) 0.3757(3) 0.0298(8) Uani 1 1 d . .
H10A H 0.3886 -0.1045 0.3947 0.036 Uiso 1 1 calc R U
C11 C 0.2198(4) -0.0993(3) 0.3305(4) 0.0350(9) Uani 1 1 d . .
H11A H 0.1572 -0.1804 0.3121 0.042 Uiso 1 1 calc R U
C12 C 0.1971(3) -0.0057(3) 0.3159(3) 0.0284(8) Uani 1 1 d . .
H12A H 0.1158 -0.0096 0.2859 0.034 Uiso 1 1 calc R U
C13 C 0.3100(3) 0.0952(3) 0.3522(3) 0.0233(7) Uani 1 1 d . .
C14 C 0.4948(3) 0.5005(3) 0.3516(3) 0.0277(8) Uani 1 1 d . .
H14A H 0.4593 0.4980 0.2751 0.042 Uiso 1 1 calc R U
H14B H 0.5749 0.5058 0.3669 0.042 Uiso 1 1 calc R U
H14C H 0.5027 0.5714 0.4127 0.042 Uiso 1 1 calc R U
C15 C 0.1604(3) 0.4912(3) 0.5820(3) 0.0232(7) Uani 1 1 d . .
C16 C 0.1863(4) 0.6026(3) 0.5804(3) 0.0308(9) Uani 1 1 d . .
H16A H 0.1819 0.6685 0.6310 0.037 Uiso 1 1 calc R U
C17 C 0.2193(3) 0.5972(3) 0.4912(3) 0.0256(8) Uani 1 1 d . .
C18 C 0.3949(3) 0.6373(4) 0.8632(4) 0.0356(9) Uani 1 1 d . .
H18A H 0.4163 0.6556 0.8025 0.043 Uiso 1 1 calc R U
C19 C 0.3501(4) 0.6978(4) 0.9328(4) 0.0394(10) Uani 1 1 d . .
H19A H 0.3340 0.7660 0.9301 0.047 Uiso 1 1 calc R U
C20 C 0.3318(4) 0.6436(4) 1.0068(4) 0.0394(10) Uani 1 1 d . .
H20A H 0.2995 0.6667 1.0650 0.047 Uiso 1 1 calc R U
C21 C 0.3656(3) 0.5514(4) 0.9840(4) 0.0380(10) Uani 1 1 d . .
H21A H 0.3621 0.4979 1.0232 0.046 Uiso 1 1 calc R U
C22 C 0.4055(3) 0.5479(4) 0.8951(4) 0.0356(9) Uani 1 1 d . .
H22A H 0.4351 0.4913 0.8607 0.043 Uiso 1 1 calc R U
C23 C 0.1315(3) 0.3551(3) 0.6876(3) 0.0281(8) Uani 1 1 d . .
H23A H 0.1640 0.3019 0.6525 0.034 Uiso 1 1 calc R U
C24 C 0.0884(3) 0.3511(3) 0.7734(3) 0.0284(8) Uani 1 1 d . .
H24A H 0.0848 0.2944 0.8090 0.034 Uiso 1 1 calc R U
C25 C 0.0519(3) 0.4420(3) 0.8000(3) 0.0273(8) Uani 1 1 d . .
H25A H 0.0185 0.4607 0.8581 0.033 Uiso 1 1 calc R U
C26 C 0.0722(3) 0.5030(3) 0.7315(3) 0.0253(8) Uani 1 1 d . .
H26A H 0.0553 0.5717 0.7327 0.030 Uiso 1 1 calc R U
C27 C 0.1219(3) 0.4494(3) 0.6611(3) 0.0238(7) Uani 1 1 d . .
C28 C 0.2538(4) 0.6895(3) 0.4486(4) 0.0358(10) Uani 1 1 d . .
H28A H 0.3289 0.7006 0.4411 0.054 Uiso 1 1 calc R U
H28B H 0.2662 0.7665 0.5047 0.054 Uiso 1 1 calc R U
H28C H 0.1891 0.6622 0.3722 0.054 Uiso 1 1 calc R U
C29 C -0.0756(3) 0.2118(3) 0.1153(3) 0.0228(7) Uani 1 1 d . .
C30 C -0.0422(4) 0.2676(3) 0.0492(3) 0.0284(8) Uani 1 1 d . .
H30A H -0.0905 0.2477 -0.0291 0.034 Uiso 1 1 calc R U
C31 C 0.0754(3) 0.3578(3) 0.1202(3) 0.0251(8) Uani 1 1 d . .
C32 C -0.1513(4) -0.1190(3) 0.1497(4) 0.0311(9) Uani 1 1 d . .
H32A H -0.1135 -0.0807 0.2373 0.037 Uiso 1 1 calc R U
C33 C -0.2707(4) -0.2129(3) 0.0742(4) 0.0359(9) Uani 1 1 d . .
H33A H -0.3323 -0.2531 0.0985 0.043 Uiso 1 1 calc R U
C34 C -0.2873(4) -0.2397(3) -0.0425(4) 0.0374(10) Uani 1 1 d . .
H34A H -0.3631 -0.3023 -0.1151 0.045 Uiso 1 1 calc R U
C35 C -0.1790(4) -0.1631(4) -0.0384(4) 0.0368(10) Uani 1 1 d . .
H35A H -0.1643 -0.1617 -0.1076 0.044 Uiso 1 1 calc R U
C36 C -0.0946(4) -0.0878(4) 0.0803(4) 0.0321(9) Uani 1 1 d . .
H36A H -0.0098 -0.0241 0.1099 0.039 Uiso 1 1 calc R U
C37 C -0.2481(3) 0.0837(3) 0.1535(3) 0.0269(8) Uani 1 1 d . .
H37A H -0.2082 0.1246 0.2411 0.032 Uiso 1 1 calc R U
C38 C -0.3677(3) -0.0135(3) 0.0807(4) 0.0344(9) Uani 1 1 d . .
H38A H -0.4265 -0.0530 0.1080 0.041 Uiso 1 1 calc R U
C39 C -0.3882(4) -0.0449(4) -0.0371(4) 0.0376(10) Uani 1 1 d . .
H39A H -0.4642 -0.1111 -0.1076 0.045 Uiso 1 1 calc R U
C40 C -0.2832(4) 0.0316(3) -0.0389(3) 0.0315(9) Uani 1 1 d . .
H40A H -0.2721 0.0291 -0.1104 0.038 Uiso 1 1 calc R U
C41 C -0.1951(3) 0.1131(3) 0.0800(3) 0.0244(8) Uani 1 1 d . .
C42 C 0.1572(4) 0.4457(4) 0.0948(4) 0.0388(10) Uani 1 1 d . .
H42A H 0.2263 0.4309 0.0972 0.058 Uiso 1 1 calc R U
H42B H 0.1863 0.5283 0.1535 0.058 Uiso 1 1 calc R U
H42C H 0.1129 0.4359 0.0168 0.058 Uiso 1 1 calc R U

loop_
_atom_site_aniso_label
_atom_site_aniso_U_11
_atom_site_aniso_U_22
_atom_site_aniso_U_33
_atom_site_aniso_U_23
_atom_site_aniso_U_13
_atom_site_aniso_U_12
Tl 0.02431(8) 0.02043(7) 0.02572(8) 0.01252(6) 0.01171(6) 0.00903(6)
B1 0.028(2) 0.022(2) 0.026(2) 0.0144(18) 0.0151(18) 0.0121(18)
Fe1 0.0273(3) 0.0298(3) 0.0322(3) 0.0205(3) 0.0165(2) 0.0175(2)
Fe2 0.0210(3) 0.0238(3) 0.0234(3) 0.0112(2) 0.0099(2) 0.0116(2)
Fe3 0.0226(3) 0.0207(3) 0.0250(3) 0.0069(2) 0.0067(2) 0.0114(2)
N1 0.0223(15) 0.0189(14) 0.0253(16) 0.0132(13) 0.0118(13) 0.0101(12)
N2 0.0204(14) 0.0189(14) 0.0232(16) 0.0107(13) 0.0112(13) 0.0076(12)
N3 0.0287(16) 0.0172(14) 0.0206(16) 0.0101(13) 0.0110(13) 0.0101(13)
N4 0.0244(15) 0.0161(14) 0.0236(16) 0.0100(13) 0.0096(13) 0.0089(12)
N5 0.0214(15) 0.0196(14) 0.0210(16) 0.0105(13) 0.0070(12) 0.0093(12)
N6 0.0276(16) 0.0198(14) 0.0236(16) 0.0143(13) 0.0137(13) 0.0137(13)
C1 0.0239(17) 0.0214(17) 0.0196(18) 0.0114(15) 0.0101(15) 0.0128(15)
C2 0.0231(18) 0.0258(19) 0.0250(19) 0.0137(16) 0.0117(15) 0.0132(15)
C3 0.0241(18) 0.0225(18) 0.0182(18) 0.0098(15) 0.0079(15) 0.0087(15)
C4 0.050(3) 0.056(3) 0.049(3) 0.036(2) 0.036(2) 0.037(2)
C5 0.057(3) 0.044(3) 0.039(3) 0.020(2) 0.031(2) 0.032(2)
C6 0.053(3) 0.070(3) 0.029(2) 0.015(2) 0.020(2) 0.034(3)
C7 0.074(4) 0.091(4) 0.043(3) 0.048(3) 0.038(3) 0.064(3)
C8 0.071(3) 0.066(3) 0.070(3) 0.055(3) 0.054(3) 0.050(3)
C9 0.0255(18) 0.0279(19) 0.029(2) 0.0170(17) 0.0145(16) 0.0172(16)
C10 0.035(2) 0.028(2) 0.036(2) 0.0170(18) 0.0172(18) 0.0213(18)
C11 0.036(2) 0.0211(19) 0.042(3) 0.0148(19) 0.0113(19) 0.0112(17)
C12 0.0212(18) 0.0248(19) 0.036(2) 0.0141(17) 0.0084(16) 0.0101(16)
C13 0.0258(18) 0.0254(18) 0.0214(19) 0.0125(16) 0.0099(15) 0.0137(16)
C14 0.0264(19) 0.028(2) 0.031(2) 0.0155(17) 0.0156(17) 0.0108(16)
C15 0.0255(18) 0.0234(18) 0.0190(18) 0.0079(15) 0.0077(15) 0.0130(16)
C16 0.044(2) 0.0218(19) 0.029(2) 0.0094(17) 0.0157(19) 0.0200(18)
C17 0.0293(19) 0.0161(17) 0.0236(19) 0.0057(15) 0.0062(16) 0.0098(15)
C18 0.023(2) 0.040(2) 0.038(2) 0.020(2) 0.0112(18) 0.0091(18)
C19 0.031(2) 0.027(2) 0.038(2) 0.0066(19) 0.0053(19) 0.0054(18)
C20 0.031(2) 0.044(3) 0.023(2) 0.0040(19) 0.0071(18) 0.009(2)
C21 0.024(2) 0.052(3) 0.035(2) 0.027(2) 0.0080(18) 0.0126(19)
C22 0.0217(19) 0.044(2) 0.044(3) 0.023(2) 0.0146(18) 0.0160(18)
C23 0.034(2) 0.0246(19) 0.028(2) 0.0105(17) 0.0148(17) 0.0157(17)
C24 0.027(2) 0.0260(19) 0.031(2) 0.0135(17) 0.0127(17) 0.0106(16)
C25 0.0191(18) 0.038(2) 0.0231(19) 0.0124(17) 0.0084(15) 0.0130(16)
C26 0.0267(19) 0.031(2) 0.0242(19) 0.0128(17) 0.0105(16) 0.0200(17)
C27 0.0259(18) 0.0252(18) 0.0204(19) 0.0097(16) 0.0099(15) 0.0128(16)
C28 0.046(2) 0.0176(19) 0.040(2) 0.0150(18) 0.015(2) 0.0120(18)
C29 0.0264(18) 0.0216(18) 0.0228(19) 0.0090(15) 0.0094(15) 0.0158(15)
C30 0.036(2) 0.036(2) 0.0210(19) 0.0145(17) 0.0137(17) 0.0232(18)
C31 0.033(2) 0.034(2) 0.0233(19) 0.0179(17) 0.0169(17) 0.0220(17)
C32 0.034(2) 0.027(2) 0.031(2) 0.0121(18) 0.0093(18) 0.0181(18)
C33 0.037(2) 0.025(2) 0.045(3) 0.017(2) 0.017(2) 0.0142(18)
C34 0.039(2) 0.020(2) 0.036(2) 0.0021(18) 0.0070(19) 0.0124(18)
C35 0.047(3) 0.032(2) 0.035(2) 0.0102(19) 0.018(2) 0.027(2)
C36 0.027(2) 0.034(2) 0.038(2) 0.0162(19) 0.0104(18) 0.0190(18)
C37 0.0242(19) 0.0236(19) 0.033(2) 0.0082(17) 0.0132(16) 0.0147(16)
C38 0.028(2) 0.029(2) 0.051(3) 0.018(2) 0.019(2) 0.0187(18)
C39 0.024(2) 0.030(2) 0.041(3) 0.009(2) 0.0003(18) 0.0128(18)
C40 0.036(2) 0.029(2) 0.025(2) 0.0095(17) 0.0058(17) 0.0181(18)
C41 0.0283(19) 0.0229(18) 0.0227(19) 0.0088(16) 0.0080(16) 0.0170(16)
C42 0.046(3) 0.050(3) 0.038(2) 0.030(2) 0.026(2) 0.025(2)

loop_
_atom_type_symbol
_atom_type_description
_atom_type_scat_dispersion_real
_atom_type_scat_dispersion_imag
_atom_type_scat_source
C C 0.0033 0.0016 'International Tables Vol C Tables 4.2.6.8 and 6.1.1.4'
H H 0.0000 0.0000 'International Tables Vol C Tables 4.2.6.8 and 6.1.1.4'
N N 0.0061 0.0033 'International Tables Vol C Tables 4.2.6.8 and 6.1.1.4'
B B 0.0013 0.0007 'International Tables Vol C Tables 4.2.6.8 and 6.1.1.4'
Fe Fe 0.3463 0.8444 'International Tables Vol C Tables 4.2.6.8 and 6.1.1.4'
Tl Tl -2.8358 9.6688 'International Tables Vol C Tables 4.2.6.8 and 6.1.1.4'

loop_
_geom_angle_atom_site_label_1
_geom_angle_atom_site_label_2
_geom_angle_atom_site_label_3
_geom_angle
N3 Tl N5 78.03(9)
N3 Tl N1 75.44(9)
N5 Tl N1 75.51(9)
N4 B1 N6 109.7(3)
N4 B1 N2 112.2(3)
N6 B1 N2 110.4(3)
N4 B1 H1B 105.9(18)
N6 B1 H1B 111.7(18)
N2 B1 H1B 107.0(18)
C11 Fe1 C7 126.51(19)
C11 Fe1 C5 154.25(18)
C7 Fe1 C5 67.99(19)
C11 Fe1 C8 107.7(2)
C7 Fe1 C8 40.7(2)
C5 Fe1 C8 68.23(19)
C11 Fe1 C10 40.50(15)
C7 Fe1 C10 109.08(17)
C5 Fe1 C10 163.57(17)
C8 Fe1 C10 120.89(17)
C11 Fe1 C4 119.92(18)
C7 Fe1 C4 68.11(18)
C5 Fe1 C4 40.33(17)
C8 Fe1 C4 40.66(16)
C10 Fe1 C4 155.18(17)
C11 Fe1 C12 40.65(14)
C7 Fe1 C12 163.03(19)
C5 Fe1 C12 119.42(17)
C8 Fe1 C12 125.06(19)
C10 Fe1 C12 68.26(15)
C4 Fe1 C12 106.84(17)
C11 Fe1 C6 163.58(18)
C7 Fe1 C6 40.3(2)
C5 Fe1 C6 40.71(18)
C8 Fe1 C6 68.3(2)
C10 Fe1 C6 126.67(17)
C4 Fe1 C6 68.18(19)
C12 Fe1 C6 154.70(18)
C11 Fe1 C9 68.12(16)
C7 Fe1 C9 121.59(17)
C5 Fe1 C9 125.96(16)
C8 Fe1 C9 156.09(16)
C10 Fe1 C9 40.58(14)
C4 Fe1 C9 162.24(15)
C12 Fe1 C9 68.09(15)
C6 Fe1 C9 108.66(18)
C11 Fe1 C13 68.56(15)
C7 Fe1 C13 155.57(19)
C5 Fe1 C13 106.94(16)
C8 Fe1 C13 161.79(17)
C10 Fe1 C13 68.64(14)
C4 Fe1 C13 124.46(15)
C12 Fe1 C13 40.64(14)
C6 Fe1 C13 120.29(18)
C9 Fe1 C13 40.73(13)
C18 Fe2 C25 160.33(16)
C18 Fe2 C26 122.65(16)
C25 Fe2 C26 40.70(14)
C18 Fe2 C22 40.55(16)
C25 Fe2 C22 158.46(16)
C26 Fe2 C22 159.04(16)
C18 Fe2 C27 105.24(16)
C25 Fe2 C27 68.68(14)
C26 Fe2 C27 40.98(14)
C22 Fe2 C27 122.25(16)
C18 Fe2 C24 156.46(16)
C25 Fe2 C24 40.65(15)
C26 Fe2 C24 68.68(15)
C22 Fe2 C24 122.04(16)
C27 Fe2 C24 68.86(15)
C18 Fe2 C20 68.21(17)
C25 Fe2 C20 109.71(16)
C26 Fe2 C20 122.74(16)
C22 Fe2 C20 67.90(17)
C27 Fe2 C20 157.10(17)
C24 Fe2 C20 125.80(17)
C18 Fe2 C19 40.66(17)
C25 Fe2 C19 124.96(17)
C26 Fe2 C19 107.16(16)
C22 Fe2 C19 68.16(17)
C27 Fe2 C19 120.26(16)
C24 Fe2 C19 161.99(17)
C20 Fe2 C19 40.59(17)
C18 Fe2 C23 120.07(16)
C25 Fe2 C23 68.38(15)
C26 Fe2 C23 68.73(15)
C22 Fe2 C23 106.70(17)
C27 Fe2 C23 40.98(14)
C24 Fe2 C23 40.70(14)
C20 Fe2 C23 161.42(17)
C19 Fe2 C23 155.82(17)
C18 Fe2 C21 68.38(16)
C25 Fe2 C21 123.56(16)
C26 Fe2 C21 158.54(16)
C22 Fe2 C21 40.65(16)
C27 Fe2 C21 159.80(16)
C24 Fe2 C21 108.89(16)
C20 Fe2 C21 40.19(18)
C19 Fe2 C21 68.19(18)
C23 Fe2 C21 124.26(17)
C37 Fe3 C36 123.65(16)
C37 Fe3 C38 40.89(15)
C36 Fe3 C38 158.80(17)
C37 Fe3 C39 68.49(16)
C36 Fe3 C39 159.93(18)
C38 Fe3 C39 40.61(17)
C37 Fe3 C35 159.15(16)
C36 Fe3 C35 40.55(16)
C38 Fe3 C35 158.56(17)
C39 Fe3 C35 122.70(17)
C37 Fe3 C34 159.50(16)
C36 Fe3 C34 68.16(17)
C38 Fe3 C34 122.20(17)
C39 Fe3 C34 105.93(17)
C35 Fe3 C34 40.37(17)
C37 Fe3 C32 108.86(16)
C36 Fe3 C32 40.59(16)
C38 Fe3 C32 122.28(17)
C39 Fe3 C32 156.92(17)
C35 Fe3 C32 68.08(17)
C34 Fe3 C32 68.10(16)
C37 Fe3 C40 68.73(16)
C36 Fe3 C40 124.68(16)
C38 Fe3 C40 68.47(16)
C39 Fe3 C40 40.44(16)
C35 Fe3 C40 107.40(17)
C34 Fe3 C40 120.64(17)
C32 Fe3 C40 161.88(16)
C37 Fe3 C33 123.80(16)
C36 Fe3 C33 68.29(16)
C38 Fe3 C33 106.54(17)
C39 Fe3 C33 120.58(17)
C35 Fe3 C33 68.20(17)
C34 Fe3 C33 40.69(17)
C32 Fe3 C33 40.44(15)
C40 Fe3 C33 155.99(16)
C37 Fe3 C41 40.85(14)
C36 Fe3 C41 109.15(15)
C38 Fe3 C41 68.72(15)
C39 Fe3 C41 68.48(15)
C35 Fe3 C41 122.87(16)
C34 Fe3 C41 157.34(16)
C32 Fe3 C41 125.51(15)
C40 Fe3 C41 40.98(14)
C33 Fe3 C41 161.16(16)
C1 N1 N2 106.6(3)
C1 N1 Tl 133.5(2)
N2 N1 Tl 118.26(19)
C3 N2 N1 109.7(3)
C3 N2 B1 128.1(3)
N1 N2 B1 122.0(3)
C15 N3 N4 106.3(3)
C15 N3 Tl 127.2(2)
N4 N3 Tl 117.6(2)
C17 N4 N3 109.9(3)
C17 N4 B1 127.5(3)
N3 N4 B1 122.3(3)
C29 N5 N6 106.4(3)
C29 N5 Tl 132.1(2)
N6 N5 Tl 119.05(19)
C31 N6 N5 109.7(3)
C31 N6 B1 128.4(3)
N5 N6 B1 121.8(3)
N1 C1 C2 110.1(3)
N1 C1 C13 122.7(3)
C2 C1 C13 127.2(3)
C3 C2 C1 105.6(3)
C3 C2 H2A 127.2
C1 C2 H2A 127.2
N2 C3 C2 107.9(3)
N2 C3 C14 123.5(3)
C2 C3 C14 128.6(3)
C5 C4 C8 108.2(4)
C5 C4 Fe1 69.7(2)
C8 C4 Fe1 69.7(2)
C5 C4 H4A 125.9
C8 C4 H4A 125.9
Fe1 C4 H4A 125.9
C4 C5 C6 108.3(4)
C4 C5 Fe1 70.0(2)
C6 C5 Fe1 70.0(3)
C4 C5 H5A 125.8
C6 C5 H5A 125.8
Fe1 C5 H5A 125.8
C7 C6 C5 107.6(4)
C7 C6 Fe1 69.8(3)
C5 C6 Fe1 69.3(3)
C7 C6 H6A 126.2
C5 C6 H6A 126.2
Fe1 C6 H6A 126.2
C6 C7 C8 108.5(4)
C6 C7 Fe1 70.0(3)
C8 C7 Fe1 69.5(3)
C6 C7 H7A 125.8
C8 C7 H7A 125.8
Fe1 C7 H7A 125.8
C4 C8 C7 107.4(4)
C4 C8 Fe1 69.7(2)
C7 C8 Fe1 69.8(2)
C4 C8 H8A 126.3
C7 C8 H8A 126.3
Fe1 C8 H8A 126.3
C10 C9 C13 108.6(3)
C10 C9 Fe1 69.5(2)
C13 C9 Fe1 70.0(2)
C10 C9 H9A 125.7
C13 C9 H9A 125.7
Fe1 C9 H9A 125.7
C11 C10 C9 107.9(3)
C11 C10 Fe1 69.6(2)
C9 C10 Fe1 69.9(2)
C11 C10 H10A 126.1
C9 C10 H10A 126.1
Fe1 C10 H10A 126.1
C10 C11 C12 108.2(3)
C10 C11 Fe1 69.9(2)
C12 C11 Fe1 69.9(2)
C10 C11 H11A 125.9
C12 C11 H11A 125.9
Fe1 C11 H11A 125.9
C11 C12 C13 108.5(3)
C11 C12 Fe1 69.5(2)
C13 C12 Fe1 70.2(2)
C11 C12 H12A 125.7
C13 C12 H12A 125.7
Fe1 C12 H12A 125.7
C12 C13 C9 106.8(3)
C12 C13 C1 128.8(3)
C9 C13 C1 124.4(3)
C12 C13 Fe1 69.1(2)
C9 C13 Fe1 69.23(19)
C1 C13 Fe1 127.3(3)
C3 C14 H14A 109.5
C3 C14 H14B 109.5
H14A C14 H14B 109.5
C3 C14 H14C 109.5
H14A C14 H14C 109.5
H14B C14 H14C 109.5
N3 C15 C16 110.0(3)
N3 C15 C27 121.3(3)
C16 C15 C27 128.7(3)
C17 C16 C15 106.0(3)
C17 C16 H16A 127.0
C15 C16 H16A 127.0
N4 C17 C16 107.8(3)
N4 C17 C28 123.1(3)
C16 C17 C28 129.1(3)
C22 C18 C19 108.2(4)
C22 C18 Fe2 70.1(2)
C19 C18 Fe2 70.2(2)
C22 C18 H18A 125.9
C19 C18 H18A 125.9
Fe2 C18 H18A 125.9
C18 C19 C20 107.4(4)
C18 C19 Fe2 69.2(2)
C20 C19 Fe2 69.7(2)
C18 C19 H19A 126.3
C20 C19 H19A 126.3
Fe2 C19 H19A 126.3
C21 C20 C19 108.7(4)
C21 C20 Fe2 70.1(2)
C19 C20 Fe2 69.7(2)
C21 C20 H20A 125.7
C19 C20 H20A 125.7
Fe2 C20 H20A 125.7
C20 C21 C22 107.6(4)
C20 C21 Fe2 69.7(2)
C22 C21 Fe2 69.4(2)
C20 C21 H21A 126.2
C22 C21 H21A 126.2
Fe2 C21 H21A 126.2
C18 C22 C21 108.1(4)
C18 C22 Fe2 69.3(2)
C21 C22 Fe2 69.9(2)
C18 C22 H22A 126.0
C21 C22 H22A 126.0
Fe2 C22 H22A 126.0
C24 C23 C27 108.3(3)
C24 C23 Fe2 69.7(2)
C27 C23 Fe2 69.7(2)
C24 C23 H23A 125.8
C27 C23 H23A 125.8
Fe2 C23 H23A 125.8
C25 C24 C23 107.8(3)
C25 C24 Fe2 69.5(2)
C23 C24 Fe2 69.6(2)
C25 C24 H24A 126.1
C23 C24 H24A 126.1
Fe2 C24 H24A 126.1
C24 C25 C26 108.7(3)
C24 C25 Fe2 69.9(2)
C26 C25 Fe2 69.8(2)
C24 C25 H25A 125.7
C26 C25 H25A 125.7
Fe2 C25 H25A 125.7
C25 C26 C27 107.9(3)
C25 C26 Fe2 69.5(2)
C27 C26 Fe2 69.7(2)
C25 C26 H26A 126.1
C27 C26 H26A 126.1
Fe2 C26 H26A 126.1
C23 C27 C26 107.3(3)
C23 C27 C15 128.2(3)
C26 C27 C15 124.4(3)
C23 C27 Fe2 69.4(2)
C26 C27 Fe2 69.3(2)
C15 C27 Fe2 124.1(3)
C17 C28 H28A 109.5
C17 C28 H28B 109.5
H28A C28 H28B 109.5
C17 C28 H28C 109.5
H28A C28 H28C 109.5
H28B C28 H28C 109.5
N5 C29 C30 110.3(3)
N5 C29 C41 122.8(3)
C30 C29 C41 126.8(3)
C29 C30 C31 105.9(3)
C29 C30 H30A 127.0
C31 C30 H30A 127.0
N6 C31 C30 107.7(3)
N6 C31 C42 122.9(3)
C30 C31 C42 129.4(3)
C33 C32 C36 108.2(4)
C33 C32 Fe3 69.9(2)
C36 C32 Fe3 69.5(2)
C33 C32 H32A 125.9
C36 C32 H32A 125.9
Fe3 C32 H32A 125.9
C32 C33 C34 107.5(4)
C32 C33 Fe3 69.7(2)
C34 C33 Fe3 69.4(2)
C32 C33 H33A 126.2
C34 C33 H33A 126.2
Fe3 C33 H33A 126.2
C35 C34 C33 108.2(4)
C35 C34 Fe3 69.9(2)
C33 C34 Fe3 69.9(2)
C35 C34 H34A 125.9
C33 C34 H34A 125.9
Fe3 C34 H34A 125.9
C34 C35 C36 108.2(4)
C34 C35 Fe3 69.8(2)
C36 C35 Fe3 69.6(2)
C34 C35 H35A 125.9
C36 C35 H35A 125.9
Fe3 C35 H35A 125.9
C35 C36 C32 107.8(4)
C35 C36 Fe3 69.8(2)
C32 C36 Fe3 69.9(2)
C35 C36 H36A 126.1
C32 C36 H36A 126.1
Fe3 C36 H36A 126.1
C38 C37 C41 108.2(4)
C38 C37 Fe3 69.6(2)
C41 C37 Fe3 70.2(2)
C38 C37 H37A 125.9
C41 C37 H37A 125.9
Fe3 C37 H37A 125.9
C39 C38 C37 107.8(4)
C39 C38 Fe3 69.7(2)
C37 C38 Fe3 69.5(2)
C39 C38 H38A 126.1
C37 C38 H38A 126.1
Fe3 C38 H38A 126.1
C38 C39 C40 108.8(3)
C38 C39 Fe3 69.7(2)
C40 C39 Fe3 70.1(2)
C38 C39 H39A 125.6
C40 C39 H39A 125.6
Fe3 C39 H39A 125.6
C39 C40 C41 108.0(4)
C39 C40 Fe3 69.5(2)
C41 C40 Fe3 69.8(2)
C39 C40 H40A 126.0
C41 C40 H40A 126.0
Fe3 C40 H40A 126.0
C37 C41 C40 107.2(3)
C37 C41 C29 128.0(3)
C40 C41 C29 124.6(3)
C37 C41 Fe3 69.0(2)
C40 C41 Fe3 69.2(2)
C29 C41 Fe3 129.5(2)
C31 C42 H42A 109.5
C31 C42 H42B 109.5
H42A C42 H42B 109.5
C31 C42 H42C 109.5
H42A C42 H42C 109.5
H42B C42 H42C 109.5

loop_
_geom_bond_atom_site_label_1
_geom_bond_atom_site_label_2
_geom_bond_distance
Tl N3 2.529(3)
Tl N5 2.553(3)
Tl N1 2.582(3)
B1 N4 1.539(5)
B1 N6 1.546(5)
B1 N2 1.545(5)
B1 H1B 1.14(4)
Fe1 C11 2.042(4)
Fe1 C7 2.046(4)
Fe1 C5 2.039(4)
Fe1 C8 2.042(4)
Fe1 C10 2.046(4)
Fe1 C4 2.042(4)
Fe1 C12 2.048(4)
Fe1 C6 2.048(5)
Fe1 C9 2.052(3)
Fe1 C13 2.062(3)
Fe2 C18 2.030(4)
Fe2 C25 2.037(4)
Fe2 C26 2.041(3)
Fe2 C22 2.041(4)
Fe2 C27 2.046(4)
Fe2 C24 2.042(4)
Fe2 C20 2.043(4)
Fe2 C19 2.043(4)
Fe2 C23 2.042(4)
Fe2 C21 2.047(4)
Fe3 C37 2.036(4)
Fe3 C36 2.037(4)
Fe3 C38 2.038(4)
Fe3 C39 2.037(4)
Fe3 C35 2.039(4)
Fe3 C34 2.037(4)
Fe3 C32 2.043(4)
Fe3 C40 2.045(4)
Fe3 C33 2.045(4)
Fe3 C41 2.053(3)
N1 C1 1.339(4)
N1 N2 1.370(4)
N2 C3 1.357(4)
N3 C15 1.336(4)
N3 N4 1.376(4)
N4 C17 1.354(4)
N5 C29 1.331(4)
N5 N6 1.376(4)
N6 C31 1.349(4)
C1 C2 1.398(5)
C1 C13 1.462(5)
C2 C3 1.377(5)
C2 H2A 0.9500
C3 C14 1.497(5)
C4 C5 1.407(6)
C4 C8 1.419(6)
C4 H4A 1.0000
C5 C6 1.422(6)
C5 H5A 1.0000
C6 C7 1.409(7)
C6 H6A 1.0000
C7 C8 1.422(7)
C7 H7A 1.0000
C8 H8A 1.0000
C9 C10 1.421(5)
C9 C13 1.432(5)
C9 H9A 1.0000
C10 C11 1.415(5)
C10 H10A 1.0000
C11 C12 1.421(5)
C11 H11A 1.0000
C12 C13 1.427(5)
C12 H12A 1.0000
C14 H14A 0.9800
C14 H14B 0.9800
C14 H14C 0.9800
C15 C16 1.401(5)
C15 C27 1.467(5)
C16 C17 1.368(5)
C16 H16A 0.9500
C17 C28 1.490(5)
C18 C22 1.411(6)
C18 C19 1.415(6)
C18 H18A 1.0000
C19 C20 1.417(6)
C19 H19A 1.0000
C20 C21 1.405(6)
C20 H20A 1.0000
C21 C22 1.420(6)
C21 H21A 1.0000
C22 H22A 1.0000
C23 C24 1.420(5)
C23 C27 1.431(5)
C23 H23A 1.0000
C24 C25 1.417(5)
C24 H24A 1.0000
C25 C26 1.418(5)
C25 H25A 1.0000
C26 C27 1.431(5)
C26 H26A 1.0000
C28 H28A 0.9800
C28 H28B 0.9800
C28 H28C 0.9800
C29 C30 1.388(5)
C29 C41 1.473(5)
C30 C31 1.378(5)
C30 H30A 0.9500
C31 C42 1.489(5)
C32 C33 1.413(5)
C32 C36 1.415(6)
C32 H32A 1.0000
C33 C34 1.420(6)
C33 H33A 1.0000
C34 C35 1.406(6)
C34 H34A 1.0000
C35 C36 1.412(6)
C35 H35A 1.0000
C36 H36A 1.0000
C37 C38 1.423(5)
C37 C41 1.427(5)
C37 H37A 1.0000
C38 C39 1.414(6)
C38 H38A 1.0000
C39 C40 1.411(6)
C39 H39A 1.0000
C40 C41 1.434(5)
C40 H40A 1.0000
C42 H42A 0.9800
C42 H42B 0.9800
C42 H42C 0.9800

loop_
_geom_torsion_atom_site_label_1
_geom_torsion_atom_site_label_2
_geom_torsion_atom_site_label_3
_geom_torsion_atom_site_label_4
_geom_torsion
C1 N1 N2 C3 0.3(4)
Tl N1 N2 C3 167.7(2)
C1 N1 N2 B1 176.6(3)
Tl N1 N2 B1 -16.0(4)
N4 B1 N2 C3 -114.0(4)
N6 B1 N2 C3 123.3(4)
N4 B1 N2 N1 70.4(4)
N6 B1 N2 N1 -52.3(4)
C15 N3 N4 C17 -0.2(4)
Tl N3 N4 C17 149.4(2)
C15 N3 N4 B1 -174.9(3)
Tl N3 N4 B1 -25.3(4)
N6 B1 N4 C17 -95.2(4)
N2 B1 N4 C17 141.8(3)
N6 B1 N4 N3 78.5(4)
N2 B1 N4 N3 -44.5(4)
C29 N5 N6 C31 0.6(4)
Tl N5 N6 C31 164.9(2)
C29 N5 N6 B1 -178.8(3)
Tl N5 N6 B1 -14.5(4)
N4 B1 N6 C31 129.2(3)
N2 B1 N6 C31 -106.7(4)
N4 B1 N6 N5 -51.6(4)
N2 B1 N6 N5 72.5(4)
N2 N1 C1 C2 -0.5(4)
Tl N1 C1 C2 -165.2(2)
N2 N1 C1 C13 -178.9(3)
Tl N1 C1 C13 16.4(5)
N1 C1 C2 C3 0.6(4)
C13 C1 C2 C3 178.9(3)
N1 N2 C3 C2 0.1(4)
B1 N2 C3 C2 -175.9(3)
N1 N2 C3 C14 179.3(3)
B1 N2 C3 C14 3.3(6)
C1 C2 C3 N2 -0.4(4)
C1 C2 C3 C14 -179.5(3)
C8 C4 C5 C6 -0.5(5)
Fe1 C4 C5 C6 -59.7(3)
C8 C4 C5 Fe1 59.2(3)
C4 C5 C6 C7 0.2(5)
Fe1 C5 C6 C7 -59.5(3)
C4 C5 C6 Fe1 59.7(3)
C5 C6 C7 C8 0.2(5)
Fe1 C6 C7 C8 -59.0(3)
C5 C6 C7 Fe1 59.2(3)
C5 C4 C8 C7 0.6(5)
Fe1 C4 C8 C7 59.9(3)
C5 C4 C8 Fe1 -59.3(3)
C6 C7 C8 C4 -0.5(5)
Fe1 C7 C8 C4 -59.8(3)
C6 C7 C8 Fe1 59.3(3)
C13 C9 C10 C11 0.2(4)
Fe1 C9 C10 C11 59.5(3)
C13 C9 C10 Fe1 -59.3(3)
C9 C10 C11 C12 -0.1(5)
Fe1 C10 C11 C12 59.6(3)
C9 C10 C11 Fe1 -59.7(3)
C10 C11 C12 C13 -0.1(5)
Fe1 C11 C12 C13 59.5(3)
C10 C11 C12 Fe1 -59.6(3)
C11 C12 C13 C9 0.2(4)
Fe1 C12 C13 C9 59.3(2)
C11 C12 C13 C1 179.2(4)
Fe1 C12 C13 C1 -121.7(4)
C11 C12 C13 Fe1 -59.1(3)
C10 C9 C13 C12 -0.2(4)
Fe1 C9 C13 C12 -59.2(3)
C10 C9 C13 C1 -179.3(3)
Fe1 C9 C13 C1 121.7(3)
C10 C9 C13 Fe1 59.0(3)
N1 C1 C13 C12 18.3(6)
C2 C1 C13 C12 -159.8(4)
N1 C1 C13 C9 -162.8(3)
C2 C1 C13 C9 19.1(6)
N1 C1 C13 Fe1 -73.9(4)
C2 C1 C13 Fe1 108.0(4)
N4 N3 C15 C16 -0.1(4)
Tl N3 C15 C16 -145.8(3)
N4 N3 C15 C27 -179.2(3)
Tl N3 C15 C27 35.0(5)
N3 C15 C16 C17 0.3(4)
C27 C15 C16 C17 179.4(4)
N3 N4 C17 C16 0.4(4)
B1 N4 C17 C16 174.7(3)
N3 N4 C17 C28 -178.7(3)
B1 N4 C17 C28 -4.4(6)
C15 C16 C17 N4 -0.4(4)
C15 C16 C17 C28 178.7(4)
C22 C18 C19 C20 -0.7(5)
Fe2 C18 C19 C20 59.4(3)
C22 C18 C19 Fe2 -60.1(3)
C18 C19 C20 C21 0.4(5)
Fe2 C19 C20 C21 59.5(3)
C18 C19 C20 Fe2 -59.1(3)
C19 C20 C21 C22 0.1(5)
Fe2 C20 C21 C22 59.3(3)
C19 C20 C21 Fe2 -59.3(3)
C19 C18 C22 C21 0.8(5)
Fe2 C18 C22 C21 -59.4(3)
C19 C18 C22 Fe2 60.1(3)
C20 C21 C22 C18 -0.5(5)
Fe2 C21 C22 C18 59.0(3)
C20 C21 C22 Fe2 -59.5(3)
C27 C23 C24 C25 0.1(4)
Fe2 C23 C24 C25 59.2(3)
C27 C23 C24 Fe2 -59.1(3)
C23 C24 C25 C26 -0.1(4)
Fe2 C24 C25 C26 59.2(3)
C23 C24 C25 Fe2 -59.3(3)
C24 C25 C26 C27 0.1(4)
Fe2 C25 C26 C27 59.3(3)
C24 C25 C26 Fe2 -59.2(3)
C24 C23 C27 C26 -0.1(4)
Fe2 C23 C27 C26 -59.2(3)
C24 C23 C27 C15 176.9(4)
Fe2 C23 C27 C15 117.8(4)
C24 C23 C27 Fe2 59.1(3)
C25 C26 C27 C23 0.0(4)
Fe2 C26 C27 C23 59.2(3)
C25 C26 C27 C15 -177.1(3)
Fe2 C26 C27 C15 -117.9(4)
C25 C26 C27 Fe2 -59.2(2)
N3 C15 C27 C23 20.4(6)
C16 C15 C27 C23 -158.6(4)
N3 C15 C27 C26 -163.1(3)
C16 C15 C27 C26 17.9(6)
N3 C15 C27 Fe2 109.9(4)
C16 C15 C27 Fe2 -69.1(5)
N6 N5 C29 C30 -0.4(4)
Tl N5 C29 C30 -161.9(2)
N6 N5 C29 C41 -177.5(3)
Tl N5 C29 C41 21.0(5)
N5 C29 C30 C31 0.1(4)
C41 C29 C30 C31 177.1(3)
N5 N6 C31 C30 -0.5(4)
B1 N6 C31 C30 178.8(3)
N5 N6 C31 C42 -179.8(3)
B1 N6 C31 C42 -0.4(6)
C29 C30 C31 N6 0.2(4)
C29 C30 C31 C42 179.5(4)
C36 C32 C33 C34 0.2(4)
Fe3 C32 C33 C34 59.3(3)
C36 C32 C33 Fe3 -59.1(3)
C32 C33 C34 C35 0.1(4)
Fe3 C33 C34 C35 59.6(3)
C32 C33 C34 Fe3 -59.5(3)
C33 C34 C35 C36 -0.4(4)
Fe3 C34 C35 C36 59.3(3)
C33 C34 C35 Fe3 -59.7(3)
C34 C35 C36 C32 0.5(4)
Fe3 C35 C36 C32 59.9(3)
C34 C35 C36 Fe3 -59.3(3)
C33 C32 C36 C35 -0.4(4)
Fe3 C32 C36 C35 -59.8(3)
C33 C32 C36 Fe3 59.3(3)
C41 C37 C38 C39 0.5(4)
Fe3 C37 C38 C39 -59.4(3)
C41 C37 C38 Fe3 59.8(2)
C37 C38 C39 C40 -0.1(4)
Fe3 C38 C39 C40 -59.4(3)
C37 C38 C39 Fe3 59.2(3)
C38 C39 C40 C41 -0.3(4)
Fe3 C39 C40 C41 -59.4(2)
C38 C39 C40 Fe3 59.1(3)
C38 C37 C41 C40 -0.6(4)
Fe3 C37 C41 C40 58.8(2)
C38 C37 C41 C29 176.2(3)
Fe3 C37 C41 C29 -124.3(4)
C38 C37 C41 Fe3 -59.5(2)
C39 C40 C41 C37 0.6(4)
Fe3 C40 C41 C37 -58.7(2)
C39 C40 C41 C29 -176.4(3)
Fe3 C40 C41 C29 124.4(3)
C39 C40 C41 Fe3 59.2(3)
N5 C29 C41 C37 22.4(5)
C30 C29 C41 C37 -154.2(4)
N5 C29 C41 C40 -161.3(3)
C30 C29 C41 C40 22.1(6)
N5 C29 C41 Fe3 -70.7(5)
C30 C29 C41 Fe3 112.7(4)
